data_4037992
loop_
_publ_author_name
'Arupula, Sanjeeva K.'
'Qureshi, Asif Ali'
'Swamy, K. C. Kumara'

_publ_section_title
;
 Lewis Base Switched [3+3] and [4+2] Annulation Reaction of \d-Acetoxy
 Allenoates with Cyclic N-Sulfonyl Imines: Divergent Synthesis of
 Functionalized \a-Pyridyl Acetates and Teraryl Scaffolds.
;
_journal_name_full 'The Journal of organic chemistry'
_journal_paper_doi 10.1021/acs.joc.9b03281
_journal_year 2020
_chemical_formula_sum 'C21 H18 O3'
_chemical_formula_weight 318.35
_space_group_IT_number 14
_space_group_name_Hall '-P 2yn'
_space_group_name_H-M_alt 'P 1 21/n 1'
_symmetry_cell_setting monoclinic
_symmetry_space_group_name_H-M 'P 1 21/n 1'
_atom_sites_solution_hydrogens geom
_atom_sites_solution_primary direct
_atom_sites_solution_secondary difmap
_audit_creation_method SHELXL-97
_cell_angle_alpha 90.00
_cell_angle_beta 90.181(8)
_cell_angle_gamma 90.00
_cell_formula_units_Z 4
_cell_length_a 10.445(2)
_cell_length_b 13.422(3)
_cell_length_c 11.971(3)
_cell_measurement_reflns_used 9459
_cell_measurement_temperature 301(2)
_cell_measurement_theta_max 25.14
_cell_measurement_theta_min 2.47
_cell_volume 1678.2(6)
_computing_cell_refinement 'Bruker SAINT'
_computing_data_collection 'Bruker APEX2'
_computing_data_reduction 'Bruker SAINT'
_computing_molecular_graphics 'Bruker SHELXTL'
_computing_publication_material 'Bruker SHELXTL'
_computing_structure_refinement 'SHELXL-97 (Sheldrick, 2008)'
_computing_structure_solution 'SHELXS-97 (Sheldrick, 2008)'
_diffrn_ambient_temperature 301(2)
_diffrn_measured_fraction_theta_full 'ACTA 50'
_diffrn_measured_fraction_theta_max 0.527
_diffrn_measurement_device_type 'Bruker APEX-II CCD'
_diffrn_measurement_method '\f and \w scans'
_diffrn_radiation_monochromator graphite
_diffrn_radiation_source 'fine-focus sealed tube'
_diffrn_radiation_type MoK\a
_diffrn_radiation_wavelength 0.71073
_diffrn_reflns_av_R_equivalents 0.0309
_diffrn_reflns_av_sigmaI/netI 0.0193
_diffrn_reflns_limit_h_max 12
_diffrn_reflns_limit_h_min -12
_diffrn_reflns_limit_k_max 15
_diffrn_reflns_limit_k_min -15
_diffrn_reflns_limit_l_max 14
_diffrn_reflns_limit_l_min -14
_diffrn_reflns_number 27400
_diffrn_reflns_theta_full 'ACTA 50'
_diffrn_reflns_theta_max 25.00
_diffrn_reflns_theta_min 2.47
_exptl_absorpt_coefficient_mu 0.083
_exptl_crystal_colour colourless
_exptl_crystal_density_diffrn 1.260
_exptl_crystal_density_method 'not measured'
_exptl_crystal_description block
_exptl_crystal_F_000 672
_exptl_crystal_size_max 0.24
_exptl_crystal_size_mid 0.22
_exptl_crystal_size_min 0.18
_refine_diff_density_max 0.792
_refine_diff_density_min -0.402
_refine_diff_density_rms 0.051
_refine_ls_extinction_coef 0.29(12)
_refine_ls_extinction_expression Fc^*^=kFc[1+0.001xFc^2^\l^3^/sin(2\q)]^-1/4^
_refine_ls_extinction_method SHELXL
_refine_ls_goodness_of_fit_ref 1.780
_refine_ls_hydrogen_treatment mixed
_refine_ls_matrix_type full
_refine_ls_number_parameters 215
_refine_ls_number_reflns 1556
_refine_ls_number_restraints 0
_refine_ls_restrained_S_all 1.780
_refine_ls_R_factor_all 0.1118
_refine_ls_R_factor_gt 0.1072
_refine_ls_shift/su_max 0.136
_refine_ls_shift/su_mean 0.027
_refine_ls_structure_factor_coef Fsqd
_refine_ls_weighting_details 'calc w=1/[\s^2^(Fo^2^)+(0.2000P)^2^+0.0000P] where P=(Fo^2^+2Fc^2^)/3'
_refine_ls_weighting_scheme calc
_refine_ls_wR_factor_gt 0.3414
_refine_ls_wR_factor_ref 0.3498
_reflns_number_gt 1421
_reflns_number_total 1556
_reflns_threshold_expression >2sigma(I)
_cod_data_source_file jo9b03281_si_002.cif
_cod_data_source_block Compound5aa
_cod_depositor_comments
;
The following automatic conversions were performed:

data item '_symmetry_cell_setting' value 'Monoclinic' was changed to
'monoclinic' in accordance with the
/home/data/users/saulius/crontab/automatic-downloads/rss-feeds/ACS/lib/dictionaries/cif_core.dic
dictionary named 'cif_core.dic' version 2.4.2 last updated on
2011-04-26.

Automatic conversion script
Id: cif_fix_values 7556 2019-12-06 15:28:31Z antanas 
;
_cod_original_cell_volume 1678.3(6)
_cod_original_sg_symbol_H-M P2(1)/n
_cod_database_code 4037992

loop_
_symmetry_equiv_pos_as_xyz
'x, y, z'
'-x+1/2, y+1/2, -z+1/2'
'-x, -y, -z'
'x-1/2, -y-1/2, z-1/2'

loop_
_atom_site_label
_atom_site_type_symbol
_atom_site_fract_x
_atom_site_fract_y
_atom_site_fract_z
_atom_site_U_iso_or_equiv
_atom_site_adp_type
_atom_site_occupancy
_atom_site_symmetry_multiplicity
_atom_site_calc_flag
_atom_site_refinement_flags
_atom_site_disorder_assembly
_atom_site_disorder_group
O3 O 0.3105(3) 0.6673(2) 0.8240(3) 0.0573(11) Uani 1 1 d . . .
H1 H 0.3258 0.7146 0.8653 0.086 Uiso 1 1 calc R . .
O2 O 0.1604(4) 0.30166(19) 0.4963(3) 0.0643(12) Uani 1 1 d . . .
O1 O 0.0733(4) 0.3913(2) 0.3603(3) 0.0685(13) Uani 1 1 d . . .
C6 C 0.4330(4) 0.5575(2) 0.7114(3) 0.0401(11) Uani 1 1 d . . .
C7 C 0.3376(4) 0.5639(2) 0.6198(3) 0.0379(11) Uani 1 1 d . . .
C9 C 0.1919(3) 0.4793(2) 0.4930(3) 0.0411(11) Uani 1 1 d . . .
C1 C 0.4168(4) 0.6116(3) 0.8120(3) 0.0431(11) Uani 1 1 d . . .
C11 C 0.2157(4) 0.6561(2) 0.4809(3) 0.0435(11) Uani 1 1 d . . .
H11 H 0.1919 0.7164 0.4486 0.052 Uiso 1 1 calc R . .
C12 C 0.3087(4) 0.6562(2) 0.5664(3) 0.0395(11) Uani 1 1 d . . .
C10 C 0.1585(4) 0.5689(3) 0.4434(4) 0.0462(11) Uani 1 1 d . . .
H10 H 0.0985 0.5706 0.3858 0.055 Uiso 1 1 calc R . .
C13 C 0.3786(4) 0.7495(3) 0.5928(3) 0.0443(11) Uani 1 1 d . . .
C5 C 0.5417(4) 0.4992(3) 0.6993(3) 0.0482(11) Uani 1 1 d . . .
H5 H 0.5531 0.4635 0.6335 0.058 Uiso 1 1 calc R . .
C14 C 0.3107(4) 0.8364(3) 0.6201(4) 0.0513(12) Uani 1 1 d . . .
H14 H 0.2219 0.8352 0.6257 0.062 Uiso 1 1 calc R . .
C19 C 0.1411(4) 0.3819(3) 0.4516(3) 0.0458(12) Uani 1 1 d . . .
C18 C 0.5105(4) 0.7537(3) 0.5850(4) 0.0517(12) Uani 1 1 d . . .
H18 H 0.5562 0.6965 0.5668 0.062 Uiso 1 1 calc R . .
C8 C 0.2785(3) 0.4783(3) 0.5816(3) 0.0406(11) Uani 1 1 d . . .
H8 H 0.2972 0.4180 0.6162 0.049 Uiso 1 1 calc R . .
C2 C 0.5091(5) 0.6041(3) 0.8955(3) 0.0539(13) Uani 1 1 d . . .
H2 H 0.4988 0.6387 0.9621 0.065 Uiso 1 1 calc R . .
C3 C 0.6164(4) 0.5453(4) 0.8796(4) 0.0599(14) Uani 1 1 d . . .
H3 H 0.6779 0.5414 0.9357 0.072 Uiso 1 1 calc R . .
C4 C 0.6334(4) 0.4926(3) 0.7823(4) 0.0579(13) Uani 1 1 d . . .
H4 H 0.7057 0.4531 0.7726 0.069 Uiso 1 1 calc R . .
C17 C 0.5754(5) 0.8420(3) 0.6040(5) 0.0635(14) Uani 1 1 d . . .
H17 H 0.6640 0.8441 0.5970 0.076 Uiso 1 1 calc R . .
C15 C 0.3785(6) 0.9250(3) 0.6388(5) 0.0653(15) Uani 1 1 d . . .
H15 H 0.3340 0.9832 0.6552 0.078 Uiso 1 1 calc R . .
C16 C 0.5091(5) 0.9270(3) 0.6332(5) 0.0667(15) Uani 1 1 d . . .
H16 H 0.5532 0.9855 0.6491 0.080 Uiso 1 1 calc R . .
C20 C 0.0188(7) 0.3027(5) 0.3078(5) 0.093(2) Uani 1 1 d . . .
H20A H 0.0247 0.2465 0.3585 0.111 Uiso 1 1 calc R . .
H20B H -0.0708 0.3139 0.2905 0.111 Uiso 1 1 calc R . .
C21 C 0.0850(10) 0.2826(7) 0.2117(8) 0.117(3) Uiso 1 1 d . . .
H21A H 0.0872 0.3412 0.1657 0.175 Uiso 1 1 calc R . .
H21B H 0.0433 0.2296 0.1719 0.175 Uiso 1 1 calc R . .
H21C H 0.1708 0.2630 0.2302 0.175 Uiso 1 1 calc R . .

loop_
_atom_site_aniso_label
_atom_site_aniso_U_11
_atom_site_aniso_U_22
_atom_site_aniso_U_33
_atom_site_aniso_U_23
_atom_site_aniso_U_13
_atom_site_aniso_U_12
O3 0.0546(19) 0.067(2) 0.0504(18) -0.0178(13) -0.0016(13) 0.0091(12)
O2 0.085(2) 0.0427(17) 0.065(2) 0.0024(13) -0.0107(18) -0.0122(14)
O1 0.090(3) 0.071(2) 0.0448(18) 0.0023(14) -0.0165(17) -0.0395(18)
C6 0.0432(19) 0.0385(18) 0.039(2) -0.0018(13) -0.0054(16) -0.0030(13)
C7 0.0427(19) 0.0366(19) 0.0344(19) -0.0014(12) -0.0022(14) -0.0001(12)
C9 0.0426(18) 0.042(2) 0.0387(19) -0.0034(14) 0.0030(14) -0.0073(14)
C1 0.048(2) 0.046(2) 0.0351(19) -0.0023(13) -0.0067(16) -0.0032(14)
C11 0.0414(19) 0.041(2) 0.048(2) 0.0052(14) -0.0058(17) 0.0040(13)
C12 0.0411(19) 0.035(2) 0.0424(18) -0.0004(13) -0.0016(15) 0.0017(12)
C10 0.041(2) 0.057(2) 0.041(2) -0.0010(15) -0.0112(14) 0.0021(15)
C13 0.055(2) 0.039(2) 0.0390(19) 0.0028(14) -0.0064(15) 0.0001(14)
C5 0.051(2) 0.048(2) 0.046(2) -0.0005(15) -0.0054(16) 0.0021(15)
C14 0.057(2) 0.039(2) 0.058(2) -0.0012(16) -0.0014(18) 0.0036(15)
C19 0.053(2) 0.043(2) 0.042(2) -0.0023(14) 0.0019(16) -0.0125(14)
C18 0.049(2) 0.046(2) 0.060(2) -0.0025(16) -0.0072(17) -0.0007(14)
C8 0.045(2) 0.0402(19) 0.0363(18) 0.0016(13) -0.0038(15) 0.0005(13)
C2 0.069(3) 0.057(2) 0.036(2) -0.0062(15) -0.0116(19) -0.0046(19)
C3 0.049(2) 0.078(3) 0.052(3) 0.007(2) -0.0182(18) -0.0004(18)
C4 0.050(2) 0.065(3) 0.059(3) 0.0065(19) -0.0087(19) 0.0107(18)
C17 0.055(3) 0.057(3) 0.078(3) 0.002(2) -0.012(2) -0.0086(17)
C15 0.085(4) 0.040(2) 0.071(3) -0.0101(18) -0.003(3) -0.001(2)
C16 0.079(3) 0.044(2) 0.077(3) -0.006(2) -0.021(3) -0.013(2)
C20 0.130(6) 0.093(4) 0.055(3) -0.019(3) -0.008(3) -0.061(4)

loop_
_atom_type_symbol
_atom_type_description
_atom_type_scat_dispersion_real
_atom_type_scat_dispersion_imag
_atom_type_scat_source
C C 0.0033 0.0016 'International Tables Vol C Tables 4.2.6.8 and 6.1.1.4'
H H 0.0000 0.0000 'International Tables Vol C Tables 4.2.6.8 and 6.1.1.4'
O O 0.0106 0.0060 'International Tables Vol C Tables 4.2.6.8 and 6.1.1.4'

loop_
_geom_angle_atom_site_label_1
_geom_angle_atom_site_label_2
_geom_angle_atom_site_label_3
_geom_angle
_geom_angle_site_symmetry_1
_geom_angle_site_symmetry_3
_geom_angle_publ_flag
C1 O3 H1 109.5 . . ?
C19 O1 C20 119.5(4) . . ?
C5 C6 C1 118.5(4) . . ?
C5 C6 C7 120.3(3) . . ?
C1 C6 C7 121.2(3) . . ?
C8 C7 C12 118.7(3) . . ?
C8 C7 C6 119.7(3) . . ?
C12 C7 C6 121.6(3) . . ?
C10 C9 C8 119.8(3) . . ?
C10 C9 C19 121.9(3) . . ?
C8 C9 C19 118.2(3) . . ?
O3 C1 C2 122.3(4) . . ?
O3 C1 C6 118.4(3) . . ?
C2 C1 C6 119.3(4) . . ?
C10 C11 C12 122.1(3) . . ?
C10 C11 H11 118.9 . . ?
C12 C11 H11 118.9 . . ?
C11 C12 C7 118.0(3) . . ?
C11 C12 C13 119.6(3) . . ?
C7 C12 C13 122.3(3) . . ?
C9 C10 C11 119.0(3) . . ?
C9 C10 H10 120.5 . . ?
C11 C10 H10 120.5 . . ?
C18 C13 C14 119.1(4) . . ?
C18 C13 C12 120.6(4) . . ?
C14 C13 C12 120.2(4) . . ?
C4 C5 C6 121.8(4) . . ?
C4 C5 H5 119.1 . . ?
C6 C5 H5 119.1 . . ?
C15 C14 C13 119.1(4) . . ?
C15 C14 H14 120.4 . . ?
C13 C14 H14 120.4 . . ?
O2 C19 O1 122.7(3) . . ?
O2 C19 C9 124.7(4) . . ?
O1 C19 C9 112.6(3) . . ?
C13 C18 C17 120.8(4) . . ?
C13 C18 H18 119.6 . . ?
C17 C18 H18 119.6 . . ?
C7 C8 C9 122.2(3) . . ?
C7 C8 H8 118.9 . . ?
C9 C8 H8 118.9 . . ?
C3 C2 C1 120.2(4) . . ?
C3 C2 H2 119.9 . . ?
C1 C2 H2 119.9 . . ?
C4 C3 C2 121.1(3) . . ?
C4 C3 H3 119.5 . . ?
C2 C3 H3 119.4 . . ?
C3 C4 C5 119.0(3) . . ?
C3 C4 H4 120.5 . . ?
C5 C4 H4 120.5 . . ?
C16 C17 C18 120.2(5) . . ?
C16 C17 H17 119.9 . . ?
C18 C17 H17 119.9 . . ?
C16 C15 C14 120.9(5) . . ?
C16 C15 H15 119.6 . . ?
C14 C15 H15 119.6 . . ?
C15 C16 C17 119.9(4) . . ?
C15 C16 H16 120.1 . . ?
C17 C16 H16 120.1 . . ?
C21 C20 O1 108.9(6) . . ?
C21 C20 H20A 109.9 . . ?
O1 C20 H20A 109.9 . . ?
C21 C20 H20B 109.9 . . ?
O1 C20 H20B 109.9 . . ?
H20A C20 H20B 108.3 . . ?
C20 C21 H21A 109.4 . . ?
C20 C21 H21B 109.5 . . ?
H21A C21 H21B 109.5 . . ?
C20 C21 H21C 109.5 . . ?
H21A C21 H21C 109.5 . . ?
H21B C21 H21C 109.5 . . ?

loop_
_geom_bond_atom_site_label_1
_geom_bond_atom_site_label_2
_geom_bond_distance
_geom_bond_site_symmetry_2
_geom_bond_publ_flag
O3 C1 1.347(5) . ?
O3 H1 0.8200 . ?
O2 C19 1.219(5) . ?
O1 C19 1.307(5) . ?
O1 C20 1.459(5) . ?
C6 C5 1.387(5) . ?
C6 C1 1.417(5) . ?
C6 C7 1.482(5) . ?
C7 C8 1.382(5) . ?
C7 C12 1.426(5) . ?
C9 C10 1.385(5) . ?
C9 C8 1.392(5) . ?
C9 C19 1.494(4) . ?
C1 C2 1.389(5) . ?
C11 C10 1.389(5) . ?
C11 C12 1.408(5) . ?
C11 H11 0.9300 . ?
C12 C13 1.483(5) . ?
C10 H10 0.9300 . ?
C13 C18 1.383(6) . ?
C13 C14 1.404(5) . ?
C5 C4 1.381(5) . ?
C5 H5 0.9300 . ?
C14 C15 1.401(6) . ?
C14 H14 0.9300 . ?
C18 C17 1.383(6) . ?
C18 H18 0.9300 . ?
C8 H8 0.9300 . ?
C2 C3 1.384(6) . ?
C2 H2 0.9300 . ?
C3 C4 1.375(7) . ?
C3 H3 0.9300 . ?
C4 H4 0.9300 . ?
C17 C16 1.380(7) . ?
C17 H17 0.9300 . ?
C15 C16 1.366(8) . ?
C15 H15 0.9300 . ?
C16 H16 0.9300 . ?
C20 C21 1.371(12) . ?
C20 H20A 0.9700 . ?
C20 H20B 0.9700 . ?
C21 H21A 0.9600 . ?
C21 H21B 0.9600 . ?
C21 H21C 0.9600 . ?
